data_7060299
loop_
_publ_author_name
'Bryleva, Yuliya A.'
'Ustimenko, Yuliya P.'
'Plyusnin, Victor F.'
'Mikheilis, Alexsandr V.'
'Shubin, Aleksandr A.'
'Glinskaya, Ludmila A.'
'Komarov, Vladislav Yu.'
'Agafontsev, Alexander M.'
'Tkachev, Alexey V.'

_publ_section_title
;
 Ln(iii) complexes with a chiral 1H-pyrazolo[3,4-b]pyridine derivative
 fused with a (&#x2212;)-\a-pinene moiety: synthesis, crystal structure,
 and photophysical studies in solution and in the solid state
;
_journal_issue 4
_journal_name_full 'New Journal of Chemistry'
_journal_page_first 2276
_journal_page_last 2284
_journal_paper_doi 10.1039/D0NJ05277A
_journal_volume 45
_journal_year 2021
_chemical_absolute_configuration ad
_chemical_formula_moiety 'C38 H40 Eu N11 O9, C2 H3 N'
_chemical_formula_sum 'C40 H43 Eu N12 O9'
_chemical_formula_weight 987.82
_space_group_crystal_system orthorhombic
_space_group_IT_number 18
_space_group_name_Hall 'P 2 2ab'
_space_group_name_H-M_alt 'P 21 21 2'
_atom_sites_solution_hydrogens geom
_atom_sites_solution_primary dual
_audit_creation_date 2018-11-15
_audit_creation_method
;
Olex2 1.2
(compiled 2018.05.29 svn.r3508 for OlexSys, GUI svn.r5506)
;
_audit_update_record
;
2020-08-05 deposited with the CCDC.	2020-12-30 downloaded from the CCDC.
;
_cell_angle_alpha 90
_cell_angle_beta 90
_cell_angle_gamma 90
_cell_formula_units_Z 2
_cell_length_a 11.3607(7)
_cell_length_b 17.4615(11)
_cell_length_c 10.4929(7)
_cell_measurement_reflns_used 4581
_cell_measurement_temperature 150
_cell_measurement_theta_max 26.49
_cell_measurement_theta_min 2.26
_cell_volume 2081.5(2)
_computing_molecular_graphics 'Olex2 (Dolomanov et al., 2009)'
_computing_publication_material 'Olex2 (Dolomanov et al., 2009)'
_computing_structure_refinement 'ShelXL (Sheldrick, 2015)'
_computing_structure_solution 'ShelXT (Sheldrick, 2015)'
_diffrn_ambient_temperature 150
_diffrn_measured_fraction_theta_full 0.998
_diffrn_measured_fraction_theta_max 0.987
_diffrn_measurement_device_type 'Bruker APEX-II CCD'
_diffrn_measurement_method '\f and \w scans'
_diffrn_radiation_type MoK\a
_diffrn_radiation_wavelength 0.71073
_diffrn_reflns_av_R_equivalents 0.0714
_diffrn_reflns_av_unetI/netI 0.0724
_diffrn_reflns_Laue_measured_fraction_full 0.998
_diffrn_reflns_Laue_measured_fraction_max 0.987
_diffrn_reflns_limit_h_max 15
_diffrn_reflns_limit_h_min -15
_diffrn_reflns_limit_k_max 20
_diffrn_reflns_limit_k_min -23
_diffrn_reflns_limit_l_max 11
_diffrn_reflns_limit_l_min -14
_diffrn_reflns_number 13495
_diffrn_reflns_point_group_measured_fraction_full 0.987
_diffrn_reflns_point_group_measured_fraction_max 0.966
_diffrn_reflns_theta_full 25.242
_diffrn_reflns_theta_max 28.699
_diffrn_reflns_theta_min 1.941
_diffrn_standards_number 0
_exptl_absorpt_coefficient_mu 1.577
_exptl_absorpt_correction_T_max 0.7459
_exptl_absorpt_correction_T_min 0.6425
_exptl_absorpt_correction_type multi-scan
_exptl_absorpt_process_details
'SADABS-2012/1 (Bruker,2012) was used for absorption correction. wR2(int) was 0.0464 before and 0.0259 after correction. The Ratio of minimum to maximum transmission is 0.8614. The \l/2 correction factor is 0.0015.'
_exptl_crystal_colour colourless
_exptl_crystal_colour_primary colourless
_exptl_crystal_density_diffrn 1.576
_exptl_crystal_density_method 'not measured'
_exptl_crystal_description plank
_exptl_crystal_F_000 1004
_exptl_crystal_preparation Luminescent
_exptl_crystal_recrystallization_method 'Re-crystallisation from solvent: CH3CN'
_exptl_crystal_size_max 0.3
_exptl_crystal_size_mid 0.2
_exptl_crystal_size_min 0.1
_refine_diff_density_max 0.756
_refine_diff_density_min -1.412
_refine_diff_density_rms 0.119
_refine_ls_abs_structure_details
;
 Flack x determined using 1697 quotients [(I+)-(I-)]/[(I+)+(I-)]
 (Parsons, Flack and Wagner, Acta Cryst. B69 (2013) 249-259).
;
_refine_ls_abs_structure_Flack -0.012(9)
_refine_ls_extinction_method none
_refine_ls_goodness_of_fit_ref 1.060
_refine_ls_hydrogen_treatment constr
_refine_ls_matrix_type full
_refine_ls_number_parameters 284
_refine_ls_number_reflns 5200
_refine_ls_number_restraints 0
_refine_ls_restrained_S_all 1.060
_refine_ls_R_factor_all 0.0496
_refine_ls_R_factor_gt 0.0425
_refine_ls_shift/su_max 0.000
_refine_ls_shift/su_mean 0.000
_refine_ls_structure_factor_coef Fsqd
_refine_ls_weighting_details 'w=1/[\s^2^(Fo^2^)+(0.0198P)^2^+2.7969P] where P=(Fo^2^+2Fc^2^)/3'
_refine_ls_weighting_scheme calc
_refine_ls_wR_factor_gt 0.0793
_refine_ls_wR_factor_ref 0.0821
_reflns_Friedel_coverage 0.732
_reflns_Friedel_fraction_full 0.973
_reflns_Friedel_fraction_max 0.939
_reflns_number_gt 4685
_reflns_number_total 5200
_reflns_threshold_expression 'I > 2\s(I)'
_cod_data_source_file d0nj05277a2.cif
_cod_data_source_block a504
_cod_depositor_comments 'Adding full bibliography for 7060299.cif.'
_cod_database_code 7060299
_shelx_shelxl_version_number 2014/7
_shelx_space_group_comment
;
The symmetry employed for this shelxl refinement is uniquely defined
by the following loop, which should always be used as a source of
symmetry information in preference to the above space-group names.
They are only intended as comments.
;
_shelx_estimated_absorpt_t_max 0.858
_shelx_estimated_absorpt_t_min 0.649
_olex2_refinement_description
;
1. Fixed Uiso
 At 1.2 times of:
  All C(H) groups, All C(H,H) groups
 At 1.5 times of:
  All C(H,H,H) groups
2. Others
 Fixed Sof: C20(0.5) C21(0.5) H21A(0.5) H21B(0.5) H21C(0.5) N7(0.5)
3.a Ternary CH refined with riding coordinates:
 C1(H1), C5(H5)
3.b Secondary CH2 refined with riding coordinates:
 C4(H4A,H4B), C7(H7A,H7B)
3.c Aromatic/amide H refined with riding coordinates:
 C10(H10), C16(H16), C17(H17), C18(H18), C19(H19)
3.d Idealised Me refined as rotating group:
 C8(H8A,H8B,H8C), C9(H9A,H9B,H9C), C14(H14A,H14B,H14C), C21(H21A,H21B,H21C)
;
_olex2_submission_special_instructions 'No special instructions were received'

loop_
_space_group_symop_operation_xyz
'x, y, z'
'-x, -y, z'
'-x+1/2, y+1/2, -z'
'x+1/2, -y+1/2, -z'

loop_
_atom_site_label
_atom_site_type_symbol
_atom_site_fract_x
_atom_site_fract_y
_atom_site_fract_z
_atom_site_U_iso_or_equiv
_atom_site_adp_type
_atom_site_occupancy
_atom_site_site_symmetry_order
_atom_site_calc_flag
_atom_site_refinement_flags_posn
_atom_site_refinement_flags_adp
_atom_site_refinement_flags_occupancy
_atom_site_disorder_assembly
_atom_site_disorder_group
Eu1 Eu 0.5000 0.5000 0.57317(3) 0.01782(10) Uani 1 2 d S T P . .
O1 O 0.3005(4) 0.4646(3) 0.6534(5) 0.0303(12) Uani 1 1 d . . . . .
O2 O 0.3147(3) 0.5781(3) 0.5721(5) 0.0262(9) Uani 1 1 d . . . . .
O3 O 0.1537(5) 0.5441(4) 0.6675(8) 0.074(2) Uani 1 1 d . . . . .
O4 O 0.4721(3) 0.5598(3) 0.7859(4) 0.0282(11) Uani 1 1 d . . . . .
O6 O 0.5000 0.5000 0.9659(5) 0.0540(19) Uani 1 2 d S T P . .
N1 N 0.3771(4) 0.4636(3) 0.3724(5) 0.0214(11) Uani 1 1 d . . . . .
N2 N 0.3338(4) 0.3895(3) 0.3647(5) 0.0206(11) Uani 1 1 d . . . . .
N3 N 0.4587(4) 0.3565(3) 0.5308(5) 0.0197(11) Uani 1 1 d . . . . .
N4 N 0.2152(4) 0.3168(3) 0.2150(5) 0.0237(12) Uani 1 1 d . . . . .
N5 N 0.2528(5) 0.5287(4) 0.6301(7) 0.0345(17) Uani 1 1 d . . . . .
N6 N 0.5000 0.5000 0.8500(6) 0.0285(15) Uani 1 2 d S T P . .
C1 C 0.0891(6) 0.3897(4) -0.0939(6) 0.0282(15) Uani 1 1 d . . . . .
H1 H 0.0850 0.4381 -0.1446 0.034 Uiso 1 1 calc R . . . .
C2 C 0.1556(5) 0.3936(4) 0.0303(6) 0.0253(14) Uani 1 1 d . . . . .
C3 C 0.1578(5) 0.3252(4) 0.1034(6) 0.0229(13) Uani 1 1 d . . . . .
C4 C 0.0968(6) 0.2549(4) 0.0500(6) 0.0292(16) Uani 1 1 d . . . . .
H4A H 0.0359 0.2372 0.1107 0.035 Uiso 1 1 calc R . . . .
H4B H 0.1549 0.2131 0.0392 0.035 Uiso 1 1 calc R . . . .
C5 C 0.0399(5) 0.2729(4) -0.0780(7) 0.0300(14) Uani 1 1 d . . . . .
H5 H -0.0033 0.2294 -0.1187 0.036 Uiso 1 1 calc R . . . .
C6 C 0.1283(6) 0.3164(4) -0.1671(6) 0.0282(15) Uani 1 1 d . . . . .
C7 C -0.0303(5) 0.3485(4) -0.0671(7) 0.0330(16) Uani 1 1 d . . . . .
H7A H -0.0633 0.3584 0.0187 0.040 Uiso 1 1 calc R . . . .
H7B H -0.0904 0.3557 -0.1344 0.040 Uiso 1 1 calc R . . . .
C8 C 0.0851(7) 0.3182(5) -0.3052(6) 0.0371(18) Uani 1 1 d . . . . .
H8A H 0.0034 0.3362 -0.3075 0.056 Uiso 1 1 calc GR . . . .
H8B H 0.0895 0.2666 -0.3416 0.056 Uiso 1 1 calc GR . . . .
H8C H 0.1347 0.3530 -0.3550 0.056 Uiso 1 1 calc GR . . . .
C9 C 0.2569(6) 0.2940(5) -0.1639(7) 0.0327(16) Uani 1 1 d . . . . .
H9A H 0.3038 0.3333 -0.2072 0.049 Uiso 1 1 calc GR . . . .
H9B H 0.2673 0.2447 -0.2072 0.049 Uiso 1 1 calc GR . . . .
H9C H 0.2829 0.2894 -0.0751 0.049 Uiso 1 1 calc GR . . . .
C10 C 0.2143(5) 0.4584(4) 0.0735(7) 0.0252(13) Uani 1 1 d . . . . .
H10 H 0.2147 0.5049 0.0266 0.030 Uiso 1 1 calc R . . . .
C11 C 0.2728(5) 0.4511(4) 0.1901(6) 0.0228(14) Uani 1 1 d . . . . .
C12 C 0.2696(5) 0.3805(4) 0.2535(6) 0.0218(13) Uani 1 1 d . . . . .
C13 C 0.3409(4) 0.4999(6) 0.2690(5) 0.0233(11) Uani 1 1 d . . . . .
C14 C 0.3696(6) 0.5817(4) 0.2450(7) 0.0307(16) Uani 1 1 d . . . . .
H14A H 0.4329 0.5850 0.1819 0.046 Uiso 1 1 calc GR . . . .
H14B H 0.3951 0.6058 0.3247 0.046 Uiso 1 1 calc GR . . . .
H14C H 0.2996 0.6081 0.2127 0.046 Uiso 1 1 calc GR . . . .
C15 C 0.3723(5) 0.3338(4) 0.4529(5) 0.0193(13) Uani 1 1 d . . . . .
C16 C 0.3234(5) 0.2611(4) 0.4527(6) 0.0235(14) Uani 1 1 d . . . . .
H16 H 0.2601 0.2480 0.3977 0.028 Uiso 1 1 calc R . . . .
C17 C 0.3713(5) 0.2085(4) 0.5367(6) 0.0231(14) Uani 1 1 d . . . . .
H17 H 0.3405 0.1580 0.5403 0.028 Uiso 1 1 calc R . . . .
C18 C 0.4633(5) 0.2290(4) 0.6149(6) 0.0262(14) Uani 1 1 d . . . . .
H18 H 0.4987 0.1929 0.6706 0.031 Uiso 1 1 calc R . . . .
C19 C 0.5024(8) 0.3036(3) 0.6099(5) 0.0239(11) Uani 1 1 d . . . . .
H19 H 0.5640 0.3183 0.6659 0.029 Uiso 1 1 calc R . . . .
C20 C -0.0191(16) 0.4670(9) 0.3362(15) 0.047(4) Uiso 0.5 1 d . . . A -1
C21 C 0.0448(14) 0.496(2) 0.4399(19) 0.083(6) Uiso 0.5 1 d . . . A -1
H21A H 0.1062 0.5306 0.4090 0.125 Uiso 0.5 1 calc GR . . A -1
H21B H 0.0813 0.4533 0.4863 0.125 Uiso 0.5 1 calc GR . . A -1
H21C H -0.0084 0.5237 0.4970 0.125 Uiso 0.5 1 calc GR . . A -1
N7 N -0.0653(13) 0.4371(10) 0.2543(17) 0.060(4) Uiso 0.5 1 d . . . A -1

loop_
_atom_site_aniso_label
_atom_site_aniso_U_11
_atom_site_aniso_U_22
_atom_site_aniso_U_33
_atom_site_aniso_U_23
_atom_site_aniso_U_13
_atom_site_aniso_U_12
Eu1 0.01779(14) 0.02362(19) 0.01204(15) 0.000 0.000 -0.0009(3)
O1 0.029(2) 0.028(3) 0.035(3) 0.011(2) 0.004(2) 0.005(2)
O2 0.0217(19) 0.029(2) 0.028(2) 0.008(3) 0.000(2) -0.0011(18)
O3 0.030(3) 0.068(5) 0.125(7) 0.037(4) 0.035(3) 0.016(3)
O4 0.036(3) 0.026(2) 0.022(2) -0.0034(19) -0.0007(18) 0.0056(19)
O6 0.080(5) 0.072(5) 0.011(3) 0.000 0.000 -0.008(9)
N1 0.025(2) 0.022(3) 0.018(2) 0.002(2) 0.002(2) -0.007(2)
N2 0.024(2) 0.021(3) 0.017(3) 0.002(2) -0.006(2) -0.009(2)
N3 0.019(2) 0.025(3) 0.015(2) 0.002(2) -0.0001(17) 0.000(2)
N4 0.026(2) 0.024(3) 0.021(3) 0.001(2) -0.005(2) -0.010(2)
N5 0.022(3) 0.031(4) 0.050(4) 0.009(3) 0.003(3) 0.002(3)
N6 0.036(3) 0.033(4) 0.017(3) 0.000 0.000 0.011(8)
C1 0.038(3) 0.026(4) 0.021(4) -0.001(3) -0.011(3) -0.002(3)
C2 0.028(3) 0.032(4) 0.016(3) -0.001(3) -0.003(2) -0.003(3)
C3 0.026(3) 0.024(3) 0.018(3) 0.002(3) -0.004(2) -0.008(3)
C4 0.036(3) 0.027(4) 0.024(4) 0.004(3) -0.005(3) -0.012(3)
C5 0.030(3) 0.036(4) 0.024(3) -0.005(3) -0.004(3) -0.010(3)
C6 0.036(3) 0.029(4) 0.020(3) -0.002(3) -0.007(3) -0.006(3)
C7 0.025(3) 0.047(4) 0.026(3) -0.002(4) -0.008(3) -0.004(3)
C8 0.049(4) 0.044(5) 0.018(3) -0.004(3) -0.005(3) -0.004(4)
C9 0.036(3) 0.035(4) 0.027(4) 0.000(3) 0.005(3) -0.006(3)
C10 0.036(3) 0.022(3) 0.018(3) 0.003(3) -0.009(3) -0.003(3)
C11 0.027(3) 0.020(3) 0.021(3) -0.002(3) -0.002(2) -0.005(3)
C12 0.022(3) 0.029(4) 0.015(3) 0.000(3) -0.002(2) -0.007(3)
C13 0.027(2) 0.025(3) 0.018(2) 0.012(6) -0.0026(19) 0.004(5)
C14 0.039(4) 0.025(4) 0.028(4) 0.001(3) -0.010(3) -0.007(3)
C15 0.019(2) 0.026(3) 0.014(3) 0.001(2) 0.002(2) 0.000(2)
C16 0.024(3) 0.028(4) 0.018(3) 0.000(3) -0.004(2) -0.007(3)
C17 0.031(3) 0.017(3) 0.022(3) 0.003(3) -0.002(2) -0.006(3)
C18 0.029(3) 0.028(4) 0.021(3) 0.001(3) -0.001(2) 0.006(3)
C19 0.021(2) 0.029(3) 0.022(2) -0.001(2) -0.004(4) 0.002(5)

loop_
_atom_type_symbol
_atom_type_description
_atom_type_scat_dispersion_real
_atom_type_scat_dispersion_imag
_atom_type_scat_source
C C 0.0033 0.0016 'International Tables Vol C Tables 4.2.6.8 and 6.1.1.4'
H H 0.0000 0.0000 'International Tables Vol C Tables 4.2.6.8 and 6.1.1.4'
Eu Eu -0.1578 3.6682 'International Tables Vol C Tables 4.2.6.8 and 6.1.1.4'
N N 0.0061 0.0033 'International Tables Vol C Tables 4.2.6.8 and 6.1.1.4'
O O 0.0106 0.0060 'International Tables Vol C Tables 4.2.6.8 and 6.1.1.4'

loop_
_geom_angle_atom_site_label_1
_geom_angle_atom_site_label_2
_geom_angle_atom_site_label_3
_geom_angle
_geom_angle_site_symmetry_1
_geom_angle_site_symmetry_3
_geom_angle_publ_flag
O1 Eu1 O1 140.6(3) . 2_665 ?
O1 Eu1 O2 51.26(16) 2_665 2_665 ?
O1 Eu1 O2 128.96(15) 2_665 . ?
O1 Eu1 O2 128.96(15) . 2_665 ?
O1 Eu1 O2 51.26(16) . . ?
O1 Eu1 N1 145.06(17) . 2_665 ?
O1 Eu1 N1 145.06(17) 2_665 . ?
O1 Eu1 N1 74.06(17) . . ?
O1 Eu1 N1 74.06(17) 2_665 2_665 ?
O1 Eu1 N3 117.56(16) . 2_665 ?
O1 Eu1 N3 117.56(16) 2_665 . ?
O1 Eu1 N3 69.71(17) . . ?
O1 Eu1 N3 69.71(17) 2_665 2_665 ?
O1 Eu1 N5 139.77(18) 2_665 . ?
O1 Eu1 N5 25.63(15) . . ?
O1 Eu1 N6 70.29(13) 2_665 . ?
O1 Eu1 N6 70.29(13) . . ?
O2 Eu1 O2 179.5(2) 2_665 . ?
O2 Eu1 N1 108.27(16) . 2_665 ?
O2 Eu1 N1 108.27(16) 2_665 . ?
O2 Eu1 N1 71.30(16) . . ?
O2 Eu1 N1 71.30(16) 2_665 2_665 ?
O2 Eu1 N3 67.96(14) 2_665 . ?
O2 Eu1 N3 111.95(14) . . ?
O2 Eu1 N3 111.95(14) 2_665 2_665 ?
O2 Eu1 N3 67.96(14) . 2_665 ?
O2 Eu1 N5 154.54(16) 2_665 . ?
O2 Eu1 N5 25.70(16) . . ?
O2 Eu1 N6 90.25(12) . . ?
O2 Eu1 N6 90.25(12) 2_665 . ?
O4 Eu1 O1 71.65(17) . . ?
O4 Eu1 O1 71.65(17) 2_665 2_665 ?
O4 Eu1 O1 73.07(15) 2_665 . ?
O4 Eu1 O1 73.07(15) . 2_665 ?
O4 Eu1 O2 109.86(15) . 2_665 ?
O4 Eu1 O2 109.86(15) 2_665 . ?
O4 Eu1 O2 70.63(15) 2_665 2_665 ?
O4 Eu1 O2 70.63(15) . . ?
O4 Eu1 O4 52.1(2) . 2_665 ?
O4 Eu1 N1 139.48(14) 2_665 2_665 ?
O4 Eu1 N1 133.79(15) 2_665 . ?
O4 Eu1 N1 139.48(14) . . ?
O4 Eu1 N1 133.79(15) . 2_665 ?
O4 Eu1 N3 122.56(15) . . ?
O4 Eu1 N3 76.75(15) 2_665 . ?
O4 Eu1 N3 76.75(15) . 2_665 ?
O4 Eu1 N3 122.57(15) 2_665 2_665 ?
O4 Eu1 N5 67.72(18) . . ?
O4 Eu1 N5 90.64(17) 2_665 . ?
O4 Eu1 N6 26.05(10) . . ?
O4 Eu1 N6 26.05(10) 2_665 . ?
N1 Eu1 N1 72.1(2) . 2_665 ?
N1 Eu1 N5 72.00(18) . . ?
N1 Eu1 N5 129.80(18) 2_665 . ?
N1 Eu1 N6 143.93(11) 2_665 . ?
N1 Eu1 N6 143.93(11) . . ?
N3 Eu1 N1 61.81(16) 2_665 2_665 ?
N3 Eu1 N1 101.21(16) 2_665 . ?
N3 Eu1 N1 61.81(16) . . ?
N3 Eu1 N1 101.21(16) . 2_665 ?
N3 Eu1 N3 160.2(2) . 2_665 ?
N3 Eu1 N5 91.53(17) . . ?
N3 Eu1 N5 92.50(16) 2_665 . ?
N3 Eu1 N6 99.90(11) . . ?
N3 Eu1 N6 99.90(11) 2_665 . ?
N6 Eu1 N5 78.18(15) . . ?
N5 O1 Eu1 96.0(4) . . ?
N5 O2 Eu1 95.3(4) . . ?
N6 O4 Eu1 95.6(3) . . ?
N2 N1 Eu1 117.7(4) . . ?
C13 N1 Eu1 135.5(5) . . ?
C13 N1 N2 106.8(6) . . ?
N1 N2 C15 119.6(5) . . ?
C12 N2 N1 110.0(5) . . ?
C12 N2 C15 129.6(5) . . ?
C15 N3 Eu1 121.7(4) . . ?
C15 N3 C19 116.5(6) . . ?
C19 N3 Eu1 119.7(4) . . ?
C12 N4 C3 113.4(6) . . ?
O1 N5 Eu1 58.4(3) . . ?
O1 N5 O2 117.2(6) . . ?
O2 N5 Eu1 59.0(3) . . ?
O3 N5 Eu1 172.4(6) . . ?
O3 N5 O1 121.8(7) . . ?
O3 N5 O2 120.9(7) . . ?
O4 N6 Eu1 58.3(3) . . ?
O4 N6 Eu1 58.3(3) 2_665 . ?
O4 N6 O4 116.6(6) . 2_665 ?
O6 N6 Eu1 180.0 . . ?
O6 N6 O4 121.7(3) . . ?
O6 N6 O4 121.7(3) . 2_665 ?
C2 C1 C6 108.7(5) . . ?
C2 C1 C7 107.5(6) . . ?
C6 C1 C7 87.6(5) . . ?
C3 C2 C1 115.9(6) . . ?
C10 C2 C1 124.1(6) . . ?
C10 C2 C3 120.0(6) . . ?
N4 C3 C2 124.7(6) . . ?
N4 C3 C4 117.0(6) . . ?
C2 C3 C4 118.2(5) . . ?
C3 C4 C5 110.6(6) . . ?
C4 C5 C6 110.7(5) . . ?
C4 C5 C7 109.3(6) . . ?
C7 C5 C6 87.7(5) . . ?
C1 C6 C5 85.5(5) . . ?
C8 C6 C1 111.0(6) . . ?
C8 C6 C5 111.7(6) . . ?
C9 C6 C1 118.5(6) . . ?
C9 C6 C5 118.6(6) . . ?
C9 C6 C8 109.6(6) . . ?
C5 C7 C1 86.1(4) . . ?
C2 C10 C11 116.2(6) . . ?
C10 C11 C12 118.9(6) . . ?
C10 C11 C13 135.8(7) . . ?
C12 C11 C13 105.4(6) . . ?
N2 C12 C11 106.6(5) . . ?
N4 C12 N2 126.4(6) . . ?
N4 C12 C11 127.0(6) . . ?
N1 C13 C11 111.2(8) . . ?
N1 C13 C14 122.1(6) . . ?
C11 C13 C14 126.7(6) . . ?
N3 C15 N2 115.1(5) . . ?
N3 C15 C16 124.5(6) . . ?
C16 C15 N2 120.4(5) . . ?
C17 C16 C15 116.7(5) . . ?
C18 C17 C16 120.3(6) . . ?
C19 C18 C17 118.0(6) . . ?
N3 C19 C18 123.9(7) . . ?
N7 C20 C21 173(2) . . ?

loop_
_geom_bond_atom_site_label_1
_geom_bond_atom_site_label_2
_geom_bond_distance
_geom_bond_site_symmetry_2
_geom_bond_publ_flag
Eu1 O1 2.495(5) . ?
Eu1 O1 2.496(5) 2_665 ?
Eu1 O2 2.508(4) . ?
Eu1 O2 2.508(4) 2_665 ?
Eu1 O4 2.484(4) . ?
Eu1 O4 2.484(4) 2_665 ?
Eu1 N1 2.606(5) . ?
Eu1 N1 2.606(5) 2_665 ?
Eu1 N3 2.587(5) 2_665 ?
Eu1 N3 2.587(5) . ?
Eu1 N5 2.915(6) . ?
Eu1 N6 2.905(6) . ?
O1 N5 1.267(7) . ?
O2 N5 1.269(7) . ?
O3 N5 1.223(8) . ?
O4 N6 1.282(5) . ?
O6 N6 1.216(8) . ?
N1 N2 1.386(7) . ?
N1 C13 1.322(8) . ?
N2 C12 1.385(7) . ?
N2 C15 1.412(8) . ?
N3 C15 1.337(7) . ?
N3 C19 1.338(7) . ?
N4 C3 1.348(8) . ?
N4 C12 1.334(8) . ?
N6 O4 1.282(5) 2_665 ?
C1 C2 1.508(8) . ?
C1 C6 1.557(10) . ?
C1 C7 1.561(9) . ?
C2 C3 1.421(9) . ?
C2 C10 1.388(9) . ?
C3 C4 1.517(9) . ?
C4 C5 1.523(9) . ?
C5 C6 1.569(9) . ?
C5 C7 1.547(9) . ?
C6 C8 1.530(9) . ?
C6 C9 1.514(9) . ?
C10 C11 1.397(9) . ?
C11 C12 1.403(9) . ?
C11 C13 1.418(10) . ?
C13 C14 1.486(12) . ?
C15 C16 1.387(9) . ?
C16 C17 1.383(9) . ?
C17 C18 1.377(8) . ?
C18 C19 1.376(9) . ?
C20 C21 1.40(2) . ?
C20 N7 1.13(2) . ?
